data_4500461
loop_
_publ_author_name
'L\"u, Jian'
'Han, Li-Wei'
'Lin, Jing-Xiang'
'Cao, Rong'

_publ_section_title
;
 Organic Complexes Built by Halogenated Molecules: Unexpectedin SituC--N
 Bond Formation in Metal-Free Solvothermal Conditions
;
_journal_issue 6
_journal_name_full 'Crystal Growth &amp; Design'
_journal_page_first 2035
_journal_paper_doi 10.1021/cg101550w
_journal_volume 11
_journal_year 2011
_chemical_formula_sum 'C21 H26 Cl4 N4 O4 S'
_chemical_formula_weight 572.32
_chemical_name_systematic
; 
 ? 
;
_space_group_IT_number 14
_symmetry_cell_setting monoclinic
_symmetry_space_group_name_Hall '-P 2yn'
_symmetry_space_group_name_H-M 'P 1 21/n 1'
_atom_sites_solution_hydrogens geom
_atom_sites_solution_primary direct
_atom_sites_solution_secondary difmap
_audit_creation_method SHELXL-97
_cell_angle_alpha 90.00
_cell_angle_beta 94.662(3)
_cell_angle_gamma 90.00
_cell_formula_units_Z 4
_cell_length_a 10.3884(4)
_cell_length_b 11.4896(3)
_cell_length_c 21.6902(6)
_cell_measurement_temperature 293(2)
_cell_volume 2580.35(14)
_computing_cell_refinement 'CrystalClear (Rigaku Corp., 2000)'
_computing_data_collection 'CrystalClear (Rigaku Corp., 2000)'
_computing_data_reduction 'CrystalClear (Rigaku Corp., 2000)'
_computing_molecular_graphics 'SHELXL-97 (Sheldrick, 1997)'
_computing_publication_material 'SHELXL-97 (Sheldrick, 1997)'
_computing_structure_refinement 'SHELXL-97 (Sheldrick, 1997)'
_computing_structure_solution 'SHELXS-97 (Sheldrick, 1990)'
_diffrn_ambient_temperature 293(2)
_diffrn_measured_fraction_theta_full 'ACTA 50'
_diffrn_measured_fraction_theta_max 0.868
_diffrn_measurement_device_type
;
Mercury
;
_diffrn_measurement_method dtprofit.ref
_diffrn_radiation_monochromator graphite
_diffrn_radiation_source 'fine-focus sealed tube'
_diffrn_radiation_type MoK\a
_diffrn_radiation_wavelength 0.71073
_diffrn_reflns_av_R_equivalents 0.0217
_diffrn_reflns_av_sigmaI/netI 0.0412
_diffrn_reflns_limit_h_max 10
_diffrn_reflns_limit_h_min -13
_diffrn_reflns_limit_k_max 15
_diffrn_reflns_limit_k_min -15
_diffrn_reflns_limit_l_max 27
_diffrn_reflns_limit_l_min -27
_diffrn_reflns_number 12046
_diffrn_reflns_theta_full 'ACTA 50'
_diffrn_reflns_theta_max 28.81
_diffrn_reflns_theta_min 2.59
_diffrn_standards_decay_% none
_diffrn_standards_interval_count none
_diffrn_standards_interval_time none
_diffrn_standards_number none
_exptl_absorpt_coefficient_mu 0.575
_exptl_absorpt_correction_T_max 0.891
_exptl_absorpt_correction_T_min 0.871
_exptl_absorpt_correction_type empirical
_exptl_absorpt_process_details CrystalClear
_exptl_crystal_colour colorless
_exptl_crystal_density_diffrn 1.473
_exptl_crystal_density_method 'not measured'
_exptl_crystal_description block
_exptl_crystal_F_000 1184
_exptl_crystal_size_max 0.3
_exptl_crystal_size_mid 0.2
_exptl_crystal_size_min 0.2
_refine_diff_density_max 0.352
_refine_diff_density_min -0.397
_refine_diff_density_rms 0.060
_refine_ls_extinction_method none
_refine_ls_goodness_of_fit_ref 1.112
_refine_ls_hydrogen_treatment mixed
_refine_ls_matrix_type full
_refine_ls_number_parameters 319
_refine_ls_number_reflns 5839
_refine_ls_number_restraints 4
_refine_ls_restrained_S_all 1.112
_refine_ls_R_factor_all 0.0779
_refine_ls_R_factor_gt 0.0501
_refine_ls_shift/su_max 0.000
_refine_ls_shift/su_mean 0.000
_refine_ls_structure_factor_coef Fsqd
_refine_ls_weighting_details 'calc w=1/[\s^2^(Fo^2^)+(0.0508P)^2^+2.7876P] where P=(Fo^2^+2Fc^2^)/3'
_refine_ls_weighting_scheme calc
_refine_ls_wR_factor_gt 0.1400
_refine_ls_wR_factor_ref 0.1467
_reflns_number_gt 3897
_reflns_number_total 5839
_reflns_threshold_expression >2sigma(I)
_cod_data_source_file cg101550w_si_004.cif
_cod_data_source_block cllsbpz
_cod_original_sg_symbol_H-M P2(1)/n
_cod_database_code 4500461

loop_
_symmetry_equiv_pos_as_xyz
'x, y, z'
'-x+1/2, y+1/2, -z+1/2'
'-x, -y, -z'
'x-1/2, -y-1/2, z-1/2'

loop_
_atom_site_label
_atom_site_type_symbol
_atom_site_fract_x
_atom_site_fract_y
_atom_site_fract_z
_atom_site_U_iso_or_equiv
_atom_site_adp_type
_atom_site_occupancy
_atom_site_symmetry_multiplicity
_atom_site_calc_flag
_atom_site_refinement_flags
Cl1 Cl 0.35974(13) 0.47977(10) 0.29168(5) 0.0705(4) Uani 1 1 d .
S1 S 0.71019(9) 0.70995(8) 0.16827(4) 0.0407(2) Uani 1 1 d .
O1 O 0.1701(3) 0.6080(3) 0.20994(12) 0.0574(8) Uani 1 1 d .
N1 N 1.0833(3) 0.6584(3) 0.32171(14) 0.0456(8) Uani 1 1 d D
C1 C 0.2888(4) 0.6291(3) 0.19988(15) 0.0422(9) Uani 1 1 d .
Cl2 Cl 0.19914(10) 0.77002(10) 0.10618(5) 0.0609(3) Uani 1 1 d .
O2 O 0.7557(2) 0.7243(2) -0.09995(10) 0.0420(6) Uani 1 1 d .
N2 N 0.8467(3) 0.6944(3) 0.37740(13) 0.0421(7) Uani 1 1 d .
C2 C 0.3941(4) 0.5759(3) 0.23325(16) 0.0443(9) Uani 1 1 d .
Cl3 Cl 0.83036(16) 0.94233(11) -0.03569(6) 0.0871(5) Uani 1 1 d .
O3 O 0.7344(3) 0.8257(3) 0.19191(12) 0.0590(8) Uani 1 1 d .
N3 N 0.6655(3) 0.8130(3) 0.39625(12) 0.0376(6) Uani 1 1 d .
C3 C 0.5216(4) 0.5935(3) 0.22210(15) 0.0408(8) Uani 1 1 d .
H3 H 0.5891 0.5522 0.2447 0.049 Uiso 1 1 calc R
Cl4 Cl 0.65548(9) 0.50211(8) -0.05538(4) 0.0460(2) Uani 1 1 d .
O4 O 0.7884(3) 0.6164(3) 0.19441(11) 0.0567(7) Uani 1 1 d .
N4 N 0.4305(3) 0.9249(3) 0.35477(12) 0.0368(6) Uani 1 1 d D
C4 C 0.5480(3) 0.6733(3) 0.17688(14) 0.0361(7) Uani 1 1 d .
C5 C 0.4489(3) 0.7297(3) 0.14217(15) 0.0382(8) Uani 1 1 d .
H5 H 0.4679 0.7838 0.1111 0.046 Uiso 1 1 calc R
C6 C 0.3237(4) 0.7068(3) 0.15306(15) 0.0412(8) Uani 1 1 d .
C7 C 0.7447(3) 0.7211(3) -0.04091(14) 0.0335(7) Uani 1 1 d .
C8 C 0.7779(4) 0.8172(3) -0.00161(16) 0.0427(8) Uani 1 1 d .
C9 C 0.7664(3) 0.8150(3) 0.06136(15) 0.0405(8) Uani 1 1 d .
H9 H 0.7893 0.8812 0.0861 0.049 Uiso 1 1 calc R
C10 C 0.7212(3) 0.7154(3) 0.08803(14) 0.0350(7) Uani 1 1 d .
C11 C 0.6877(3) 0.6181(3) 0.05244(14) 0.0333(7) Uani 1 1 d .
H11 H 0.6575 0.5494 0.0710 0.040 Uiso 1 1 calc R
C12 C 0.6992(3) 0.6230(3) -0.01030(14) 0.0328(7) Uani 1 1 d .
C13 C 1.0108(4) 0.5596(4) 0.3472(2) 0.0638(12) Uani 1 1 d .
H13A H 1.0722 0.4988 0.3633 0.077 Uiso 1 1 calc R
H13B H 0.9523 0.5247 0.3139 0.077 Uiso 1 1 calc R
C14 C 0.9331(4) 0.6028(4) 0.39866(19) 0.0548(10) Uani 1 1 d .
H14A H 0.8827 0.5375 0.4143 0.066 Uiso 1 1 calc R
H14B H 0.9925 0.6317 0.4333 0.066 Uiso 1 1 calc R
C15 C 0.9203(4) 0.7923(3) 0.35688(17) 0.0456(9) Uani 1 1 d .
H15A H 0.9799 0.8208 0.3915 0.055 Uiso 1 1 calc R
H15B H 0.8609 0.8565 0.3435 0.055 Uiso 1 1 calc R
C16 C 0.9963(4) 0.7561(4) 0.30397(17) 0.0514(10) Uani 1 1 d .
H16A H 0.9362 0.7327 0.2684 0.062 Uiso 1 1 calc R
H16B H 1.0478 0.8230 0.2909 0.062 Uiso 1 1 calc R
C17 C 0.5869(3) 0.8676(3) 0.44042(14) 0.0402(8) Uani 1 1 d .
H17A H 0.6430 0.8968 0.4762 0.048 Uiso 1 1 calc R
H17B H 0.5265 0.8097 0.4558 0.048 Uiso 1 1 calc R
C18 C 0.5119(3) 0.9671(3) 0.40981(16) 0.0440(9) Uani 1 1 d .
H18A H 0.4563 1.0028 0.4396 0.053 Uiso 1 1 calc R
H18B H 0.5725 1.0273 0.3970 0.053 Uiso 1 1 calc R
C19 C 0.5089(4) 0.8600(3) 0.31163(15) 0.0441(9) Uani 1 1 d .
H19A H 0.5695 0.9140 0.2933 0.053 Uiso 1 1 calc R
H19B H 0.4513 0.8265 0.2776 0.053 Uiso 1 1 calc R
C20 C 0.5835(4) 0.7643(3) 0.34518(16) 0.0455(9) Uani 1 1 d .
H20A H 0.5230 0.7072 0.3611 0.055 Uiso 1 1 calc R
H20B H 0.6373 0.7233 0.3164 0.055 Uiso 1 1 calc R
C21 C 0.7581(4) 0.7290(4) 0.42300(16) 0.0462(9) Uani 1 1 d .
H21A H 0.7119 0.6596 0.4369 0.055 Uiso 1 1 calc R
H21B H 0.8074 0.7635 0.4595 0.055 Uiso 1 1 calc R
H1A H 1.144(3) 0.684(3) 0.3500(15) 0.055 Uiso 1 1 d D
H4A H 0.393(4) 0.988(2) 0.3359(16) 0.055 Uiso 1 1 d D
H1B H 1.125(3) 0.627(3) 0.2911(14) 0.055 Uiso 1 1 d D
H4B H 0.371(3) 0.877(3) 0.3656(18) 0.055 Uiso 1 1 d D

loop_
_atom_site_aniso_label
_atom_site_aniso_U_11
_atom_site_aniso_U_22
_atom_site_aniso_U_33
_atom_site_aniso_U_23
_atom_site_aniso_U_13
_atom_site_aniso_U_12
Cl1 0.0968(9) 0.0601(6) 0.0601(6) 0.0118(5) 0.0396(6) -0.0055(6)
S1 0.0395(5) 0.0552(5) 0.0279(4) -0.0105(4) 0.0049(3) -0.0059(4)
O1 0.0471(16) 0.0737(19) 0.0546(15) -0.0244(15) 0.0239(13) -0.0193(14)
N1 0.0398(18) 0.058(2) 0.0407(16) -0.0154(15) 0.0141(13) -0.0100(15)
C1 0.048(2) 0.044(2) 0.0356(17) -0.0189(16) 0.0151(16) -0.0101(17)
Cl2 0.0537(6) 0.0724(7) 0.0557(6) -0.0119(5) -0.0007(5) 0.0137(5)
O2 0.0418(14) 0.0540(15) 0.0311(11) 0.0040(11) 0.0085(10) 0.0117(12)
N2 0.0346(16) 0.0494(17) 0.0435(16) -0.0006(14) 0.0110(13) -0.0016(14)
C2 0.062(2) 0.0387(18) 0.0356(17) -0.0066(15) 0.0229(17) -0.0077(18)
Cl3 0.1413(13) 0.0563(7) 0.0671(7) 0.0055(6) 0.0297(8) -0.0382(8)
O3 0.0651(18) 0.0684(18) 0.0450(14) -0.0267(14) 0.0137(13) -0.0254(15)
N3 0.0326(15) 0.0476(17) 0.0323(13) -0.0078(13) 0.0002(11) 0.0028(13)
C3 0.053(2) 0.0413(19) 0.0288(16) -0.0063(15) 0.0073(15) -0.0004(17)
Cl4 0.0574(6) 0.0420(5) 0.0373(4) -0.0125(4) -0.0035(4) 0.0018(4)
O4 0.0467(16) 0.083(2) 0.0393(13) 0.0052(14) -0.0022(12) 0.0104(15)
N4 0.0321(16) 0.0440(17) 0.0346(14) 0.0040(13) 0.0046(12) -0.0018(13)
C4 0.042(2) 0.0407(18) 0.0267(15) -0.0089(14) 0.0097(13) -0.0048(16)
C5 0.049(2) 0.0372(18) 0.0298(15) -0.0070(14) 0.0081(14) -0.0022(16)
C6 0.047(2) 0.0421(19) 0.0352(17) -0.0145(16) 0.0102(15) 0.0018(17)
C7 0.0282(16) 0.0430(18) 0.0299(15) 0.0014(14) 0.0049(12) 0.0075(15)
C8 0.049(2) 0.0380(18) 0.0421(18) 0.0019(16) 0.0117(16) -0.0065(16)
C9 0.044(2) 0.0388(18) 0.0389(18) -0.0081(16) 0.0057(15) -0.0057(16)
C10 0.0345(18) 0.0437(19) 0.0275(14) -0.0066(14) 0.0064(13) -0.0010(15)
C11 0.0331(17) 0.0366(17) 0.0305(15) -0.0019(14) 0.0049(13) -0.0012(14)
C12 0.0301(17) 0.0354(17) 0.0323(15) -0.0078(14) 0.0002(13) 0.0051(14)
C13 0.060(3) 0.045(2) 0.090(3) -0.011(2) 0.028(2) -0.011(2)
C14 0.056(3) 0.050(2) 0.061(2) 0.009(2) 0.023(2) -0.004(2)
C15 0.038(2) 0.046(2) 0.054(2) 0.0036(18) 0.0093(17) -0.0006(17)
C16 0.040(2) 0.069(3) 0.046(2) 0.012(2) 0.0066(16) -0.002(2)
C17 0.0335(18) 0.057(2) 0.0292(15) -0.0062(16) 0.0005(13) -0.0010(17)
C18 0.039(2) 0.049(2) 0.0452(19) -0.0138(17) 0.0078(16) -0.0034(16)
C19 0.042(2) 0.061(2) 0.0293(16) -0.0054(17) 0.0045(14) 0.0042(18)
C20 0.045(2) 0.053(2) 0.0372(17) -0.0141(17) -0.0015(15) 0.0059(18)
C21 0.042(2) 0.057(2) 0.0409(19) 0.0017(18) 0.0106(16) 0.0067(18)

loop_
_atom_type_symbol
_atom_type_description
_atom_type_scat_dispersion_real
_atom_type_scat_dispersion_imag
_atom_type_scat_source
C C 0.0033 0.0016 'International Tables Vol C Tables 4.2.6.8 and 6.1.1.4'
H H 0.0000 0.0000 'International Tables Vol C Tables 4.2.6.8 and 6.1.1.4'
N N 0.0061 0.0033 'International Tables Vol C Tables 4.2.6.8 and 6.1.1.4'
O O 0.0106 0.0060 'International Tables Vol C Tables 4.2.6.8 and 6.1.1.4'
S S 0.1246 0.1234 'International Tables Vol C Tables 4.2.6.8 and 6.1.1.4'
Cl Cl 0.1484 0.1585 'International Tables Vol C Tables 4.2.6.8 and 6.1.1.4'

loop_
_geom_angle_atom_site_label_1
_geom_angle_atom_site_label_2
_geom_angle_atom_site_label_3
_geom_angle
O4 S1 O3 118.26(18)
O4 S1 C10 109.76(16)
O3 S1 C10 107.27(16)
O4 S1 C4 107.15(17)
O3 S1 C4 108.90(16)
C10 S1 C4 104.69(15)
C16 N1 C13 111.1(3)
O1 C1 C2 123.1(3)
O1 C1 C6 122.8(4)
C2 C1 C6 114.1(3)
C14 N2 C15 109.7(3)
C14 N2 C21 113.2(3)
C15 N2 C21 112.0(3)
C3 C2 C1 124.4(3)
C3 C2 Cl1 118.5(3)
C1 C2 Cl1 117.1(3)
C21 N3 C17 114.5(3)
C21 N3 C20 112.1(3)
C17 N3 C20 110.1(3)
C2 C3 C4 118.0(4)
C18 N4 C19 111.3(3)
C5 C4 C3 120.8(3)
C5 C4 S1 120.4(3)
C3 C4 S1 118.7(3)
C6 C5 C4 119.5(3)
C5 C6 C1 123.1(4)
C5 C6 Cl2 119.5(3)
C1 C6 Cl2 117.3(3)
O2 C7 C12 123.3(3)
O2 C7 C8 122.3(3)
C12 C7 C8 114.4(3)
C9 C8 C7 122.9(3)
C9 C8 Cl3 119.7(3)
C7 C8 Cl3 117.4(2)
C8 C9 C10 119.3(3)
C9 C10 C11 120.9(3)
C9 C10 S1 119.8(3)
C11 C10 S1 119.3(3)
C12 C11 C10 118.6(3)
C11 C12 C7 123.9(3)
C11 C12 Cl4 118.9(3)
C7 C12 Cl4 117.2(2)
N1 C13 C14 109.8(3)
N2 C14 C13 111.1(3)
N2 C15 C16 110.0(3)
N1 C16 C15 111.1(3)
N3 C17 C18 109.6(3)
N4 C18 C17 110.3(3)
N4 C19 C20 110.5(3)
N3 C20 C19 109.6(3)
N3 C21 N2 110.1(3)

loop_
_geom_bond_atom_site_label_1
_geom_bond_atom_site_label_2
_geom_bond_distance
Cl1 C2 1.740(4)
S1 O4 1.436(3)
S1 O3 1.440(3)
S1 C10 1.754(3)
S1 C4 1.761(3)
O1 C1 1.292(4)
N1 C16 1.472(5)
N1 C13 1.493(5)
C1 C2 1.402(5)
C1 C6 1.421(5)
Cl2 C6 1.738(4)
O2 C7 1.295(4)
N2 C14 1.435(5)
N2 C15 1.450(4)
N2 C21 1.460(4)
C2 C3 1.380(5)
Cl3 C8 1.725(4)
N3 C21 1.450(5)
N3 C17 1.450(4)
N3 C20 1.453(4)
C3 C4 1.386(5)
Cl4 C12 1.738(3)
N4 C18 1.487(4)
N4 C19 1.490(4)
C4 C5 1.386(5)
C5 C6 1.366(5)
C7 C12 1.409(5)
C7 C8 1.421(5)
C8 C9 1.381(5)
C9 C10 1.382(5)
C10 C11 1.387(4)
C11 C12 1.377(4)
C13 C14 1.515(5)
C15 C16 1.504(5)
C17 C18 1.507(5)
C19 C20 1.499(5)
